data_4128706
loop_
_publ_author_name
'Jousselin-Oba, Tanguy'
'Mamada, Masashi'
'Marrot, J\'er\^ome'
'Maignan, Antoine'
'Adachi, Chihaya'
'Yassar, Abderrahim'
'Frigoli, Michel'

_publ_section_title
;
 Excellent Semiconductors Based on Tetracenotetracene and
 Pentacenopentacene: From Stable Closed-Shell to Singlet Open-Shell.
;
_journal_issue 23
_journal_name_full 'Journal of the American Chemical Society'
_journal_page_first 9373
_journal_page_last 9381
_journal_paper_doi 10.1021/jacs.9b03488
_journal_volume 141
_journal_year 2019
_chemical_formula_sum 'C64 H64 Si2'
_chemical_formula_weight 889.33
_space_group_crystal_system triclinic
_space_group_IT_number 2
_space_group_name_Hall '-P 1'
_space_group_name_H-M_alt 'P -1'
_atom_sites_solution_hydrogens geom
_audit_creation_method SHELXL-2014/7
_cell_angle_alpha 90.246(6)
_cell_angle_beta 98.944(6)
_cell_angle_gamma 103.627(6)
_cell_formula_units_Z 1
_cell_length_a 8.3171(9)
_cell_length_b 8.7877(11)
_cell_length_c 17.784(2)
_cell_measurement_reflns_used 9894
_cell_measurement_temperature 200(2)
_cell_measurement_theta_max 30.01
_cell_measurement_theta_min 2.32
_cell_volume 1246.7(3)
_computing_cell_refinement 'Bruker SAINT'
_computing_data_collection 'Bruker APEX3'
_computing_data_reduction 'Bruker SAINT'
_computing_molecular_graphics 'Bruker SHELXTL'
_computing_publication_material 'Bruker SHELXTL'
_computing_structure_refinement 'SHELXL-2014/7 (Sheldrick, 2014)'
_computing_structure_solution 'SHELXS-97 (Sheldrick 2008)'
_diffrn_ambient_temperature 200(2)
_diffrn_measured_fraction_theta_full 0.997
_diffrn_measured_fraction_theta_max 0.983
_diffrn_measurement_device_type 'Bruker D8 VENTURE'
_diffrn_measurement_method '\f and \w scans'
_diffrn_radiation_type MoK\a
_diffrn_radiation_wavelength 0.71073
_diffrn_reflns_av_R_equivalents 0.0631
_diffrn_reflns_av_unetI/netI 0.0503
_diffrn_reflns_Laue_measured_fraction_full 0.997
_diffrn_reflns_Laue_measured_fraction_max 0.983
_diffrn_reflns_limit_h_max 11
_diffrn_reflns_limit_h_min -11
_diffrn_reflns_limit_k_max 12
_diffrn_reflns_limit_k_min -12
_diffrn_reflns_limit_l_max 25
_diffrn_reflns_limit_l_min -24
_diffrn_reflns_number 42608
_diffrn_reflns_point_group_measured_fraction_full 0.997
_diffrn_reflns_point_group_measured_fraction_max 0.983
_diffrn_reflns_theta_full 25.242
_diffrn_reflns_theta_max 30.166
_diffrn_reflns_theta_min 2.321
_diffrn_source microsource
_exptl_absorpt_coefficient_mu 0.112
_exptl_absorpt_correction_type multi-scan
_exptl_absorpt_process_details 'SADABS (Sheldrick, V2016/2)'
_exptl_crystal_colour blue
_exptl_crystal_density_diffrn 1.185
_exptl_crystal_description parallelepiped
_exptl_crystal_F_000 476
_exptl_crystal_size_max 0.300
_exptl_crystal_size_mid 0.260
_exptl_crystal_size_min 0.120
_exptl_transmission_factor_max 0.7460
_exptl_transmission_factor_min 0.6540
_refine_diff_density_max 0.549
_refine_diff_density_min -0.431
_refine_diff_density_rms 0.069
_refine_ls_extinction_method none
_refine_ls_goodness_of_fit_ref 1.042
_refine_ls_hydrogen_treatment constr
_refine_ls_matrix_type full
_refine_ls_number_parameters 304
_refine_ls_number_reflns 7250
_refine_ls_number_restraints 0
_refine_ls_restrained_S_all 1.042
_refine_ls_R_factor_all 0.0842
_refine_ls_R_factor_gt 0.0667
_refine_ls_shift/su_max 0.000
_refine_ls_shift/su_mean 0.000
_refine_ls_structure_factor_coef Fsqd
_refine_ls_weighting_details 'w=1/[\s^2^(Fo^2^)+(0.0751P)^2^+0.9678P] where P=(Fo^2^+2Fc^2^)/3'
_refine_ls_weighting_scheme calc
_refine_ls_wR_factor_gt 0.1639
_refine_ls_wR_factor_ref 0.1792
_reflns_Friedel_coverage 0.000
_reflns_number_gt 5856
_reflns_number_total 7250
_reflns_threshold_expression 'I > 2\s(I)'
_cod_data_source_file ja9b03488_si_002.cif
_cod_data_source_block BT
_cod_database_code 4128706
_shelx_shelxl_version_number 2014/7
_shelx_space_group_comment
; 
The symmetry employed for this shelxl refinement is uniquely defined 
by the following loop, which should always be used as a source of 
symmetry information in preference to the above space-group names. 
They are only intended as comments. 
;
_shelx_estimated_absorpt_t_min 0.967
_shelx_estimated_absorpt_t_max 0.987
_exptl_absorpt_special_details 'Krause, L., Herbst-Irmer, R., Sheldrick G.M. & Stalke D., J. Appl. Cryst. 48 (2015) 3-10'

loop_
_space_group_symop_operation_xyz
'x, y, z'
'-x, -y, -z'

loop_
_atom_site_label
_atom_site_type_symbol
_atom_site_fract_x
_atom_site_fract_y
_atom_site_fract_z
_atom_site_U_iso_or_equiv
_atom_site_adp_type
_atom_site_occupancy
_atom_site_site_symmetry_order
_atom_site_calc_flag
_atom_site_refinement_flags_posn
_atom_site_refinement_flags_adp
Si1 Si 0.47912(6) 0.23374(6) 0.18013(3) 0.03070(14) Uani 1 1 d . .
C1 C 0.02529(19) 0.23584(18) 0.63509(8) 0.0230(3) Uani 1 1 d . .
C2 C 0.1093(2) 0.36337(18) 0.60199(9) 0.0248(3) Uani 1 1 d . .
H2 H 0.1381 0.4619 0.6291 0.030 Uiso 1 1 calc R U
C3 C 0.15611(18) 0.35545(17) 0.52830(8) 0.0214(3) Uani 1 1 d . .
C4 C 0.24874(19) 0.49076(18) 0.49602(9) 0.0225(3) Uani 1 1 d . .
C5 C 0.2788(2) 0.64431(19) 0.52937(10) 0.0293(3) Uani 1 1 d . .
H5 H 0.2314 0.6591 0.5733 0.035 Uiso 1 1 calc R U
C6 C 0.3741(2) 0.7709(2) 0.49980(11) 0.0341(4) Uani 1 1 d . .
H6 H 0.3915 0.8722 0.5230 0.041 Uiso 1 1 calc R U
C7 C 0.4471(2) 0.7520(2) 0.43493(10) 0.0330(4) Uani 1 1 d . .
H7 H 0.5167 0.8399 0.4157 0.040 Uiso 1 1 calc R U
C8 C 0.4179(2) 0.6077(2) 0.39987(9) 0.0283(3) Uani 1 1 d . .
H8 H 0.4665 0.5963 0.3559 0.034 Uiso 1 1 calc R U
C9 C 0.31527(19) 0.47308(18) 0.42823(9) 0.0228(3) Uani 1 1 d . .
C10 C 0.27712(18) 0.32433(18) 0.38973(8) 0.0217(3) Uani 1 1 d . .
C11 C 0.17444(18) 0.19189(17) 0.41829(8) 0.0201(3) Uani 1 1 d . .
C12 C 0.11732(17) 0.20793(17) 0.48914(8) 0.0194(3) Uani 1 1 d . .
C13 C 0.02263(17) 0.07350(16) 0.52039(8) 0.0191(3) Uani 1 1 d . .
C14 C 0.12799(19) 0.04436(17) 0.37883(8) 0.0215(3) Uani 1 1 d . .
H14 H 0.1663 0.0340 0.3319 0.026 Uiso 1 1 calc R U
C15 C 0.02808(18) -0.08599(17) 0.40644(8) 0.0204(3) Uani 1 1 d . .
C16 C -0.0052(2) 0.25603(19) 0.71445(9) 0.0253(3) Uani 1 1 d . .
C17 C 0.0481(2) 0.1659(2) 0.77295(10) 0.0333(4) Uani 1 1 d . .
H17 H 0.0990 0.0841 0.7619 0.040 Uiso 1 1 calc R U
C18 C 0.0276(3) 0.1945(3) 0.84731(11) 0.0424(5) Uani 1 1 d . .
H18 H 0.0662 0.1332 0.8869 0.051 Uiso 1 1 calc R U
C19 C -0.0483(3) 0.3111(3) 0.86428(11) 0.0454(5) Uani 1 1 d . .
H19 H -0.0635 0.3293 0.9151 0.054 Uiso 1 1 calc R U
C20 C -0.1019(3) 0.4008(3) 0.80687(12) 0.0428(5) Uani 1 1 d . .
H20 H -0.1549 0.4809 0.8182 0.051 Uiso 1 1 calc R U
C21 C -0.0792(2) 0.3752(2) 0.73268(10) 0.0326(4) Uani 1 1 d . .
H21 H -0.1145 0.4396 0.6938 0.039 Uiso 1 1 calc R U
C22 C 0.3424(2) 0.30675(19) 0.32140(9) 0.0260(3) Uani 1 1 d . .
C23 C 0.3974(2) 0.2884(2) 0.26420(10) 0.0321(4) Uani 1 1 d . .
C24 C 0.6084(3) 0.4171(3) 0.14368(13) 0.0448(5) Uani 1 1 d . .
H24 H 0.7091 0.4529 0.1839 0.054 Uiso 1 1 calc R U
C25 C 0.5237(4) 0.5526(3) 0.1358(2) 0.0752(9) Uani 1 1 d . .
H25A H 0.6006 0.6449 0.1200 0.113 Uiso 1 1 calc R U
H25B H 0.4936 0.5765 0.1849 0.113 Uiso 1 1 calc R U
H25C H 0.4222 0.5239 0.0975 0.113 Uiso 1 1 calc R U
C26 C 0.6758(4) 0.3809(4) 0.07270(15) 0.0702(9) Uani 1 1 d . .
H26A H 0.5825 0.3470 0.0306 0.105 Uiso 1 1 calc R U
H26B H 0.7351 0.2972 0.0827 0.105 Uiso 1 1 calc R U
H26C H 0.7534 0.4752 0.0590 0.105 Uiso 1 1 calc R U
C27 C 0.2892(2) 0.1222(2) 0.11304(11) 0.0384(4) Uani 1 1 d . .
H27 H 0.2312 0.0377 0.1438 0.046 Uiso 1 1 calc R U
C28 C 0.1597(4) 0.2163(4) 0.08610(18) 0.0670(8) Uani 1 1 d . .
H28A H 0.2073 0.2994 0.0536 0.101 Uiso 1 1 calc R U
H28B H 0.1295 0.2633 0.1304 0.101 Uiso 1 1 calc R U
H28C H 0.0594 0.1467 0.0570 0.101 Uiso 1 1 calc R U
C29 C 0.3290(3) 0.0363(4) 0.04608(15) 0.0660(8) Uani 1 1 d . .
H29A H 0.2263 -0.0355 0.0203 0.099 Uiso 1 1 calc R U
H29B H 0.4118 -0.0234 0.0648 0.099 Uiso 1 1 calc R U
H29C H 0.3745 0.1126 0.0102 0.099 Uiso 1 1 calc R U
C30 C 0.6182(3) 0.1001(3) 0.21492(12) 0.0399(4) Uani 1 1 d . .
H30 H 0.6623 0.0655 0.1702 0.048 Uiso 1 1 calc R U
C31 C 0.5208(4) -0.0463(4) 0.2487(2) 0.0776(10) Uani 1 1 d . .
H31A H 0.5972 -0.1122 0.2675 0.116 Uiso 1 1 calc R U
H31B H 0.4320 -0.1052 0.2093 0.116 Uiso 1 1 calc R U
H31C H 0.4709 -0.0152 0.2910 0.116 Uiso 1 1 calc R U
C32 C 0.7681(4) 0.1888(4) 0.27236(19) 0.0836(11) Uani 1 1 d . .
H32A H 0.7282 0.2428 0.3114 0.125 Uiso 1 1 calc R U
H32B H 0.8428 0.2659 0.2459 0.125 Uiso 1 1 calc R U
H32C H 0.8294 0.1146 0.2965 0.125 Uiso 1 1 calc R U

loop_
_atom_site_aniso_label
_atom_site_aniso_U_11
_atom_site_aniso_U_22
_atom_site_aniso_U_33
_atom_site_aniso_U_23
_atom_site_aniso_U_13
_atom_site_aniso_U_12
Si1 0.0333(3) 0.0337(3) 0.0263(2) 0.00142(18) 0.01279(18) 0.00507(19)
C1 0.0244(7) 0.0229(7) 0.0213(7) -0.0025(5) 0.0038(5) 0.0050(5)
C2 0.0290(7) 0.0212(7) 0.0233(7) -0.0041(5) 0.0050(6) 0.0038(6)
C3 0.0224(6) 0.0197(7) 0.0218(7) -0.0012(5) 0.0040(5) 0.0046(5)
C4 0.0226(7) 0.0201(7) 0.0236(7) -0.0006(5) 0.0019(5) 0.0038(5)
C5 0.0357(8) 0.0233(8) 0.0276(8) -0.0020(6) 0.0062(6) 0.0035(6)
C6 0.0420(10) 0.0224(8) 0.0339(9) -0.0018(6) 0.0046(7) 0.0010(7)
C7 0.0363(9) 0.0258(8) 0.0327(8) 0.0053(6) 0.0058(7) -0.0007(7)
C8 0.0291(8) 0.0273(8) 0.0267(7) 0.0046(6) 0.0059(6) 0.0025(6)
C9 0.0222(7) 0.0215(7) 0.0232(7) 0.0022(5) 0.0019(5) 0.0034(5)
C10 0.0218(6) 0.0220(7) 0.0216(7) 0.0021(5) 0.0044(5) 0.0048(5)
C11 0.0200(6) 0.0209(7) 0.0198(6) 0.0000(5) 0.0034(5) 0.0053(5)
C12 0.0188(6) 0.0198(7) 0.0195(6) -0.0003(5) 0.0034(5) 0.0046(5)
C13 0.0187(6) 0.0193(7) 0.0198(6) -0.0009(5) 0.0036(5) 0.0052(5)
C14 0.0234(7) 0.0219(7) 0.0198(6) -0.0014(5) 0.0061(5) 0.0052(5)
C15 0.0204(6) 0.0218(7) 0.0191(6) -0.0012(5) 0.0039(5) 0.0048(5)
C16 0.0252(7) 0.0256(7) 0.0229(7) -0.0047(6) 0.0050(5) 0.0009(6)
C17 0.0395(9) 0.0336(9) 0.0265(8) 0.0005(6) 0.0056(7) 0.0082(7)
C18 0.0494(11) 0.0465(11) 0.0245(8) 0.0015(7) 0.0050(8) -0.0014(9)
C19 0.0490(11) 0.0541(12) 0.0270(9) -0.0121(8) 0.0174(8) -0.0067(9)
C20 0.0409(10) 0.0453(11) 0.0438(11) -0.0151(9) 0.0177(8) 0.0064(8)
C21 0.0308(8) 0.0348(9) 0.0322(8) -0.0063(7) 0.0058(6) 0.0078(7)
C22 0.0277(7) 0.0238(7) 0.0265(7) 0.0038(6) 0.0070(6) 0.0046(6)
C23 0.0379(9) 0.0296(8) 0.0305(8) 0.0036(6) 0.0126(7) 0.0070(7)
C24 0.0438(11) 0.0470(12) 0.0408(10) 0.0047(9) 0.0167(9) -0.0011(9)
C25 0.0668(18) 0.0488(15) 0.106(3) 0.0282(15) 0.0232(17) -0.0002(13)
C26 0.0737(17) 0.0777(18) 0.0465(13) -0.0033(12) 0.0356(13) -0.0240(14)
C27 0.0363(9) 0.0419(10) 0.0355(9) -0.0034(8) 0.0105(7) 0.0034(8)
C28 0.0512(14) 0.0662(17) 0.0750(18) -0.0105(14) -0.0173(13) 0.0149(12)
C29 0.0536(14) 0.0834(19) 0.0536(14) -0.0320(14) 0.0130(11) -0.0004(13)
C30 0.0443(10) 0.0440(11) 0.0364(9) -0.0038(8) 0.0102(8) 0.0182(9)
C31 0.088(2) 0.0667(18) 0.100(2) 0.0435(17) 0.0430(19) 0.0418(17)
C32 0.088(2) 0.083(2) 0.079(2) -0.0391(17) -0.0397(17) 0.0531(18)

loop_
_atom_type_symbol
_atom_type_description
_atom_type_scat_dispersion_real
_atom_type_scat_dispersion_imag
_atom_type_scat_source
C C 0.0033 0.0016 'International Tables Vol C Tables 4.2.6.8 and 6.1.1.4'
H H 0.0000 0.0000 'International Tables Vol C Tables 4.2.6.8 and 6.1.1.4'
Si Si 0.0817 0.0704 'International Tables Vol C Tables 4.2.6.8 and 6.1.1.4'

loop_
_geom_angle_atom_site_label_1
_geom_angle_atom_site_label_2
_geom_angle_atom_site_label_3
_geom_angle
_geom_angle_site_symmetry_1
_geom_angle_site_symmetry_3
C23 Si1 C30 105.80(9) . .
C23 Si1 C27 105.19(9) . .
C30 Si1 C27 110.18(10) . .
C23 Si1 C24 108.68(9) . .
C30 Si1 C24 109.51(10) . .
C27 Si1 C24 116.83(10) . .
C2 C1 C15 119.75(13) . 2_556
C2 C1 C16 118.06(13) . .
C15 C1 C16 122.18(13) 2_556 .
C1 C2 C3 122.91(14) . .
C1 C2 H2 118.5 . .
C3 C2 H2 118.5 . .
C12 C3 C2 118.38(13) . .
C12 C3 C4 119.97(13) . .
C2 C3 C4 121.55(13) . .
C5 C4 C9 117.94(14) . .
C5 C4 C3 122.50(14) . .
C9 C4 C3 119.56(13) . .
C6 C5 C4 121.62(16) . .
C6 C5 H5 119.2 . .
C4 C5 H5 119.2 . .
C5 C6 C7 120.34(16) . .
C5 C6 H6 119.8 . .
C7 C6 H6 119.8 . .
C8 C7 C6 120.05(16) . .
C8 C7 H7 120.0 . .
C6 C7 H7 120.0 . .
C7 C8 C9 121.09(16) . .
C7 C8 H8 119.5 . .
C9 C8 H8 119.5 . .
C10 C9 C4 119.83(13) . .
C10 C9 C8 121.34(14) . .
C4 C9 C8 118.83(14) . .
C9 C10 C11 120.75(13) . .
C9 C10 C22 119.89(14) . .
C11 C10 C22 119.36(13) . .
C14 C11 C10 121.67(13) . .
C14 C11 C12 119.14(13) . .
C10 C11 C12 119.19(13) . .
C3 C12 C13 120.15(13) . .
C3 C12 C11 120.36(13) . .
C13 C12 C11 119.48(13) . .
C13 C13 C12 120.24(16) 2_556 .
C13 C13 C15 119.59(16) 2_556 2_556
C12 C13 C15 120.17(12) . 2_556
C15 C14 C11 122.09(13) . .
C15 C14 H14 119.0 . .
C11 C14 H14 119.0 . .
C14 C15 C13 119.28(13) . 2_556
C14 C15 C1 122.37(13) . 2_556
C13 C15 C1 118.35(13) 2_556 2_556
C17 C16 C21 118.18(15) . .
C17 C16 C1 121.98(15) . .
C21 C16 C1 119.71(15) . .
C18 C17 C16 120.56(18) . .
C18 C17 H17 119.7 . .
C16 C17 H17 119.7 . .
C19 C18 C17 120.6(2) . .
C19 C18 H18 119.7 . .
C17 C18 H18 119.7 . .
C20 C19 C18 119.37(17) . .
C20 C19 H19 120.3 . .
C18 C19 H19 120.3 . .
C19 C20 C21 120.51(19) . .
C19 C20 H20 119.7 . .
C21 C20 H20 119.7 . .
C20 C21 C16 120.76(19) . .
C20 C21 H21 119.6 . .
C16 C21 H21 119.6 . .
C23 C22 C10 178.47(18) . .
C22 C23 Si1 172.57(16) . .
C25 C24 C26 113.7(2) . .
C25 C24 Si1 114.17(16) . .
C26 C24 Si1 111.44(17) . .
C25 C24 H24 105.5 . .
C26 C24 H24 105.5 . .
Si1 C24 H24 105.5 . .
C24 C25 H25A 109.5 . .
C24 C25 H25B 109.5 . .
H25A C25 H25B 109.5 . .
C24 C25 H25C 109.5 . .
H25A C25 H25C 109.5 . .
H25B C25 H25C 109.5 . .
C24 C26 H26A 109.5 . .
C24 C26 H26B 109.5 . .
H26A C26 H26B 109.5 . .
C24 C26 H26C 109.5 . .
H26A C26 H26C 109.5 . .
H26B C26 H26C 109.5 . .
C29 C27 C28 111.1(2) . .
C29 C27 Si1 114.50(15) . .
C28 C27 Si1 114.73(16) . .
C29 C27 H27 105.1 . .
C28 C27 H27 105.1 . .
Si1 C27 H27 105.1 . .
C27 C28 H28A 109.5 . .
C27 C28 H28B 109.5 . .
H28A C28 H28B 109.5 . .
C27 C28 H28C 109.5 . .
H28A C28 H28C 109.5 . .
H28B C28 H28C 109.5 . .
C27 C29 H29A 109.5 . .
C27 C29 H29B 109.5 . .
H29A C29 H29B 109.5 . .
C27 C29 H29C 109.5 . .
H29A C29 H29C 109.5 . .
H29B C29 H29C 109.5 . .
C31 C30 C32 111.5(3) . .
C31 C30 Si1 111.41(17) . .
C32 C30 Si1 110.14(16) . .
C31 C30 H30 107.9 . .
C32 C30 H30 107.9 . .
Si1 C30 H30 107.9 . .
C30 C31 H31A 109.5 . .
C30 C31 H31B 109.5 . .
H31A C31 H31B 109.5 . .
C30 C31 H31C 109.5 . .
H31A C31 H31C 109.5 . .
H31B C31 H31C 109.5 . .
C30 C32 H32A 109.5 . .
C30 C32 H32B 109.5 . .
H32A C32 H32B 109.5 . .
C30 C32 H32C 109.5 . .
H32A C32 H32C 109.5 . .
H32B C32 H32C 109.5 . .

loop_
_geom_bond_atom_site_label_1
_geom_bond_atom_site_label_2
_geom_bond_distance
_geom_bond_site_symmetry_2
Si1 C23 1.8415(18) .
Si1 C30 1.878(2) .
Si1 C27 1.885(2) .
Si1 C24 1.893(2) .
C1 C2 1.362(2) .
C1 C15 1.446(2) 2_556
C1 C16 1.489(2) .
C2 C3 1.430(2) .
C2 H2 0.9500 .
C3 C12 1.412(2) .
C3 C4 1.431(2) .
C4 C5 1.422(2) .
C4 C9 1.425(2) .
C5 C6 1.364(2) .
C5 H5 0.9500 .
C6 C7 1.411(3) .
C6 H6 0.9500 .
C7 C8 1.362(2) .
C7 H7 0.9500 .
C8 C9 1.430(2) .
C8 H8 0.9500 .
C9 C10 1.417(2) .
C10 C11 1.419(2) .
C10 C22 1.428(2) .
C11 C14 1.412(2) .
C11 C12 1.4315(19) .
C12 C13 1.424(2) .
C13 C13 1.419(3) 2_556
C13 C15 1.4402(19) 2_556
C14 C15 1.388(2) .
C14 H14 0.9500 .
C15 C13 1.4402(19) 2_556
C15 C1 1.446(2) 2_556
C16 C17 1.391(2) .
C16 C21 1.394(2) .
C17 C18 1.389(2) .
C17 H17 0.9500 .
C18 C19 1.378(3) .
C18 H18 0.9500 .
C19 C20 1.376(3) .
C19 H19 0.9500 .
C20 C21 1.386(3) .
C20 H20 0.9500 .
C21 H21 0.9500 .
C22 C23 1.204(2) .
C24 C25 1.516(4) .
C24 C26 1.520(3) .
C24 H24 1.0000 .
C25 H25A 0.9800 .
C25 H25B 0.9800 .
C25 H25C 0.9800 .
C26 H26A 0.9800 .
C26 H26B 0.9800 .
C26 H26C 0.9800 .
C27 C29 1.526(3) .
C27 C28 1.528(3) .
C27 H27 1.0000 .
C28 H28A 0.9800 .
C28 H28B 0.9800 .
C28 H28C 0.9800 .
C29 H29A 0.9800 .
C29 H29B 0.9800 .
C29 H29C 0.9800 .
C30 C31 1.529(4) .
C30 C32 1.532(3) .
C30 H30 1.0000 .
C31 H31A 0.9800 .
C31 H31B 0.9800 .
C31 H31C 0.9800 .
C32 H32A 0.9800 .
C32 H32B 0.9800 .
C32 H32C 0.9800 .
